data_4035362
loop_
_publ_author_name
'Ding, Ya-Li'
'Li, Shi-Ning'
'Cheng, Ying'

_publ_section_title
;
 Selective Synthesis of Multifunctionalized 2,3-Dihydroinden-1-ones and
 1,3-Dihydroisobenzofurans from the Reaction of o-Alkynylbenzaldehydes
 with Imines Steered by N-Heterocyclic Carbene/Copper(II) and
 N-Heterocyclic Carbene/Base Cascade Catalysis.
;
_journal_issue 16
_journal_name_full 'The Journal of organic chemistry'
_journal_page_first 8971
_journal_page_last 8983
_journal_paper_doi 10.1021/acs.joc.8b01163
_journal_volume 83
_journal_year 2018
_chemical_formula_moiety 'C29 H21 N O2'
_chemical_formula_sum 'C29 H21 N O2'
_chemical_formula_weight 415.47
_space_group_crystal_system orthorhombic
_space_group_IT_number 61
_space_group_name_Hall '-P 2ac 2ab'
_space_group_name_H-M_alt 'P b c a'
_atom_sites_solution_hydrogens geom
_audit_creation_date 2016-07-31
_audit_creation_method
;
Olex2 1.2
(compiled 2015.09.30 svn.r3233 for OlexSys, GUI svn.r5103)
;
_cell_angle_alpha 90
_cell_angle_beta 90
_cell_angle_gamma 90
_cell_formula_units_Z 8
_cell_length_a 19.6401(6)
_cell_length_b 10.0875(2)
_cell_length_c 21.1461(7)
_cell_measurement_reflns_used 4391
_cell_measurement_temperature 100.00(10)
_cell_measurement_theta_max 72.9870
_cell_measurement_theta_min 4.7470
_cell_volume 4189.5(2)
_computing_cell_refinement 'CrysAlisPro 1.171.39.6a (Rigaku OD, 2015)'
_computing_data_collection 'CrysAlisPro 1.171.39.6a (Rigaku OD, 2015)'
_computing_data_reduction 'CrysAlisPro 1.171.39.6a (Rigaku OD, 2015)'
_computing_molecular_graphics 'Olex2 (Dolomanov et al., 2009)'
_computing_publication_material 'Olex2 (Dolomanov et al., 2009)'
_computing_structure_refinement 'ShelXL (Sheldrick, 2015)'
_computing_structure_solution 'ShelXT (Sheldrick, 2015)'
_diffrn_ambient_environment N~2~
_diffrn_ambient_temperature 100.00(10)
_diffrn_detector 'CCD plate'
_diffrn_detector_area_resol_mean 5.3127
_diffrn_detector_type AtlasS2
_diffrn_measured_fraction_theta_full 1.000
_diffrn_measured_fraction_theta_max 0.989
_diffrn_measurement_details
;
List of Runs (angles in degrees, time in seconds):

  # Type    Start    End  Width  t~exp~   \w     \q     \k     \f   Frames
--------------------------------------------------------------------------
  1  \w    -63.00  28.00   1.00    5.00    --  -39.74  19.00  90.00   91
  2  \w   -108.00 -15.00   1.00    5.00    --  -39.74 -57.00  90.00   93
  3  \w     86.00 128.00   1.00    5.00    --   39.74 178.00-180.00   42
  4  \w     88.00 154.00   1.00   10.00    --  107.19  45.00-150.00   66
  5  \w     82.00 178.00   1.00   10.00    --  107.19  45.00 -60.00   96
  6  \w     78.00 143.00   1.00   10.00    --  107.19  61.00  60.00   65
  7  \w     74.00 101.00   1.00   10.00    --  107.19 -45.00 120.00   27
  8  \w     34.00  73.00   1.00   10.00    --  107.19 -45.00 120.00   39
  9  \w     35.00 124.00   1.00   10.00    --  107.19 -77.00   0.00   89
 10  \w     28.00 107.00   1.00   10.00    --  107.19 -94.00 -30.00   79
;
_diffrn_measurement_device 'four-circle diffractometer'
_diffrn_measurement_device_type 'SuperNova, Dual, Cu at home/near, AtlasS2'
_diffrn_measurement_method '\w scans'
_diffrn_orient_matrix_type 'CrysAlisPro convention (1999,Acta A55,543-557)'
_diffrn_orient_matrix_UB_11 -0.0106237000
_diffrn_orient_matrix_UB_12 -0.0441528000
_diffrn_orient_matrix_UB_13 0.0690230000
_diffrn_orient_matrix_UB_21 -0.0040300000
_diffrn_orient_matrix_UB_22 0.1462724000
_diffrn_orient_matrix_UB_23 0.0206663000
_diffrn_orient_matrix_UB_31 -0.0776239000
_diffrn_orient_matrix_UB_32 -0.0017600000
_diffrn_orient_matrix_UB_33 -0.0104691000
_diffrn_radiation_monochromator mirror
_diffrn_radiation_probe x-ray
_diffrn_radiation_type CuK\a
_diffrn_radiation_wavelength 1.54184
_diffrn_reflns_av_R_equivalents 0.0480
_diffrn_reflns_av_unetI/netI 0.0399
_diffrn_reflns_Laue_measured_fraction_full 1.000
_diffrn_reflns_Laue_measured_fraction_max 0.989
_diffrn_reflns_limit_h_max 20
_diffrn_reflns_limit_h_min -24
_diffrn_reflns_limit_k_max 12
_diffrn_reflns_limit_k_min -12
_diffrn_reflns_limit_l_max 26
_diffrn_reflns_limit_l_min -25
_diffrn_reflns_number 15731
_diffrn_reflns_point_group_measured_fraction_full 1.000
_diffrn_reflns_point_group_measured_fraction_max 0.989
_diffrn_reflns_theta_full 67.684
_diffrn_reflns_theta_max 73.211
_diffrn_reflns_theta_min 4.181
_diffrn_source 'micro-focus sealed X-ray tube'
_diffrn_source_type 'SuperNova (Cu) X-ray Source'
_exptl_absorpt_coefficient_mu 0.650
_exptl_absorpt_correction_T_max 1.00000
_exptl_absorpt_correction_T_min 0.32603
_exptl_absorpt_correction_type multi-scan
_exptl_absorpt_process_details
;
CrysAlisPro 1.171.39.6a (Rigaku Oxford Diffraction, 2015)
Empirical absorption correction using spherical harmonics,
 implemented in SCALE3 ABSPACK scaling algorithm.
;
_exptl_crystal_colour colourless
_exptl_crystal_colour_primary colourless
_exptl_crystal_density_diffrn 1.317
_exptl_crystal_description needle
_exptl_crystal_F_000 1744
_exptl_crystal_size_max 0.3
_exptl_crystal_size_mid 0.05
_exptl_crystal_size_min 0.05
_refine_diff_density_max 0.276
_refine_diff_density_min -0.279
_refine_diff_density_rms 0.046
_refine_ls_extinction_method none
_refine_ls_goodness_of_fit_ref 1.027
_refine_ls_hydrogen_treatment constr
_refine_ls_matrix_type full
_refine_ls_number_parameters 289
_refine_ls_number_reflns 4158
_refine_ls_number_restraints 0
_refine_ls_restrained_S_all 1.027
_refine_ls_R_factor_all 0.0541
_refine_ls_R_factor_gt 0.0424
_refine_ls_shift/su_max 0.001
_refine_ls_shift/su_mean 0.000
_refine_ls_structure_factor_coef Fsqd
_refine_ls_weighting_details 'w=1/[\s^2^(Fo^2^)+(0.0468P)^2^+1.4067P] where P=(Fo^2^+2Fc^2^)/3'
_refine_ls_weighting_scheme calc
_refine_ls_wR_factor_gt 0.0998
_refine_ls_wR_factor_ref 0.1071
_reflns_Friedel_coverage 0.000
_reflns_number_gt 3434
_reflns_number_total 4158
_reflns_threshold_expression 'I > 2\s(I)'
_cod_data_source_file jo8b01163_si_003.cif
_cod_data_source_block 20160730c
_cod_original_cell_volume 4189.4(2)
_cod_database_code 4035362
_chemical_oxdiff_formula c1h1n1o1
_shelx_space_group_comment
;
The symmetry employed for this shelxl refinement is uniquely defined
by the following loop, which should always be used as a source of
symmetry information in preference to the above space-group names.
They are only intended as comments.
;
_reflns_odcompleteness_completeness 99.93
_reflns_odcompleteness_iscentric 1
_reflns_odcompleteness_theta 66.97
_olex2_refinement_description
;
1. Fixed Uiso
 At 1.2 times of:
  All C(H) groups, All N(H) groups
2.a Aromatic/amide H refined with riding coordinates:
 N1(H1), C2(H2), C3(H3), C4(H4), C5(H5), C10(H10), C11(H11), C12(H12),
 C13(H13), C14(H14), C17(H17), C18(H18), C19(H19), C20(H20), C21(H21), C23(H23),
  C25(H25), C26(H26), C27(H27), C28(H28), C29(H29)
;
_shelx_shelxl_version_number 2014/7
_olex2_submission_special_instructions 'No special instructions were received'
_oxdiff_exptl_absorpt_empirical_details
;
Empirical correction (ABSPACK) includes:
- Absorption correction using spherical harmonics
- Frame scaling
;
_oxdiff_exptl_absorpt_empirical_full_max 1.721
_oxdiff_exptl_absorpt_empirical_full_min 0.474

loop_
_space_group_symop_operation_xyz
'x, y, z'
'-x+1/2, -y, z+1/2'
'-x, y+1/2, -z+1/2'
'x+1/2, -y+1/2, -z'
'-x, -y, -z'
'x-1/2, y, -z-1/2'
'x, -y-1/2, z-1/2'
'-x-1/2, y-1/2, z'

loop_
_atom_site_label
_atom_site_type_symbol
_atom_site_fract_x
_atom_site_fract_y
_atom_site_fract_z
_atom_site_U_iso_or_equiv
_atom_site_adp_type
_atom_site_occupancy
_atom_site_site_symmetry_order
_atom_site_calc_flag
_atom_site_refinement_flags_posn
O1 O 0.40487(5) 0.47591(10) 0.71224(5) 0.0176(2) Uani 1 1 d .
O2 O 0.26488(5) 0.39594(10) 0.67792(5) 0.0174(2) Uani 1 1 d .
N1 N 0.28190(6) 0.61679(12) 0.67183(6) 0.0149(3) Uani 1 1 d .
H1 H 0.2692 0.6953 0.6823 0.018 Uiso 1 1 calc R
C1 C 0.38038(8) 0.45600(14) 0.54741(7) 0.0160(3) Uani 1 1 d .
C2 C 0.40539(8) 0.41351(15) 0.48876(8) 0.0192(3) Uani 1 1 d .
H2 H 0.3846 0.4407 0.4515 0.023 Uiso 1 1 calc R
C3 C 0.46169(8) 0.33027(15) 0.48710(8) 0.0210(3) Uani 1 1 d .
H3 H 0.4783 0.3019 0.4482 0.025 Uiso 1 1 calc R
C4 C 0.49404(8) 0.28807(15) 0.54258(8) 0.0200(3) Uani 1 1 d .
H4 H 0.5307 0.2299 0.5404 0.024 Uiso 1 1 calc R
C5 C 0.47140(8) 0.33296(14) 0.60050(7) 0.0174(3) Uani 1 1 d .
H5 H 0.4927 0.3066 0.6377 0.021 Uiso 1 1 calc R
C6 C 0.41594(8) 0.41852(14) 0.60196(7) 0.0155(3) Uani 1 1 d .
C7 C 0.38883(8) 0.48980(14) 0.65725(7) 0.0149(3) Uani 1 1 d .
C8 C 0.33995(7) 0.59780(14) 0.63062(7) 0.0145(3) Uani 1 1 d .
C9 C 0.38114(7) 0.72759(14) 0.62692(7) 0.0145(3) Uani 1 1 d .
C10 C 0.37974(8) 0.80818(15) 0.57343(8) 0.0192(3) Uani 1 1 d .
H10 H 0.3535 0.7839 0.5387 0.023 Uiso 1 1 calc R
C11 C 0.41750(9) 0.92497(15) 0.57174(8) 0.0224(3) Uani 1 1 d .
H11 H 0.4166 0.9780 0.5358 0.027 Uiso 1 1 calc R
C12 C 0.45644(8) 0.96264(15) 0.62333(8) 0.0221(3) Uani 1 1 d .
H12 H 0.4818 1.0404 0.6219 0.026 Uiso 1 1 calc R
C13 C 0.45746(8) 0.88409(15) 0.67702(8) 0.0200(3) Uani 1 1 d .
H13 H 0.4834 0.9094 0.7118 0.024 Uiso 1 1 calc R
C14 C 0.41984(8) 0.76747(15) 0.67902(7) 0.0176(3) Uani 1 1 d .
H14 H 0.4204 0.7155 0.7153 0.021 Uiso 1 1 calc R
C15 C 0.24791(8) 0.50931(14) 0.69365(7) 0.0148(3) Uani 1 1 d .
C16 C 0.19062(8) 0.53363(14) 0.73823(7) 0.0153(3) Uani 1 1 d .
C17 C 0.17719(8) 0.43644(15) 0.78351(7) 0.0178(3) Uani 1 1 d .
H17 H 0.2042 0.3608 0.7855 0.021 Uiso 1 1 calc R
C18 C 0.12362(8) 0.45276(16) 0.82544(7) 0.0211(3) Uani 1 1 d .
H18 H 0.1152 0.3891 0.8563 0.025 Uiso 1 1 calc R
C19 C 0.08237(8) 0.56470(16) 0.82130(7) 0.0209(3) Uani 1 1 d .
H19 H 0.0455 0.5743 0.8486 0.025 Uiso 1 1 calc R
C20 C 0.09592(8) 0.66158(16) 0.77683(8) 0.0208(3) Uani 1 1 d .
H20 H 0.0686 0.7367 0.7746 0.025 Uiso 1 1 calc R
C21 C 0.15035(8) 0.64695(15) 0.73535(7) 0.0185(3) Uani 1 1 d .
H21 H 0.1598 0.7127 0.7058 0.022 Uiso 1 1 calc R
C22 C 0.32233(8) 0.54243(14) 0.56447(7) 0.0149(3) Uani 1 1 d .
C23 C 0.26228(8) 0.56809(15) 0.53665(7) 0.0179(3) Uani 1 1 d .
H23 H 0.2356 0.6292 0.5583 0.021 Uiso 1 1 calc R
C24 C 0.23083(8) 0.51716(16) 0.47802(8) 0.0190(3) Uani 1 1 d .
C25 C 0.24844(9) 0.39724(19) 0.45009(9) 0.0289(4) Uani 1 1 d .
H25 H 0.2817 0.3449 0.4690 0.035 Uiso 1 1 calc R
C26 C 0.21773(10) 0.3536(2) 0.39472(10) 0.0401(5) Uani 1 1 d .
H26 H 0.2306 0.2730 0.3771 0.048 Uiso 1 1 calc R
C27 C 0.16808(10) 0.4294(2) 0.36577(9) 0.0407(5) Uani 1 1 d .
H27 H 0.1490 0.4025 0.3276 0.049 Uiso 1 1 calc R
C28 C 0.14730(11) 0.5456(2) 0.39425(11) 0.0435(6) Uani 1 1 d .
H28 H 0.1130 0.5961 0.3759 0.052 Uiso 1 1 calc R
C29 C 0.17750(10) 0.58752(18) 0.45056(10) 0.0334(4) Uani 1 1 d .
H29 H 0.1617 0.6641 0.4701 0.040 Uiso 1 1 calc R

loop_
_atom_site_aniso_label
_atom_site_aniso_U_11
_atom_site_aniso_U_22
_atom_site_aniso_U_33
_atom_site_aniso_U_23
_atom_site_aniso_U_13
_atom_site_aniso_U_12
O1 0.0183(5) 0.0166(5) 0.0178(6) 0.0019(4) -0.0003(4) -0.0001(4)
O2 0.0167(5) 0.0113(5) 0.0243(6) -0.0005(4) 0.0011(4) 0.0009(4)
N1 0.0140(6) 0.0107(5) 0.0199(6) 0.0000(4) 0.0050(5) 0.0010(5)
C1 0.0156(7) 0.0109(6) 0.0214(8) 0.0010(5) 0.0010(6) -0.0017(6)
C2 0.0204(8) 0.0180(7) 0.0193(7) -0.0002(6) -0.0002(6) 0.0001(6)
C3 0.0229(8) 0.0190(7) 0.0211(8) -0.0028(6) 0.0055(7) -0.0005(6)
C4 0.0168(7) 0.0143(7) 0.0291(8) -0.0011(6) 0.0029(7) 0.0033(6)
C5 0.0166(8) 0.0129(6) 0.0226(8) 0.0021(6) 0.0002(6) -0.0007(6)
C6 0.0138(7) 0.0119(6) 0.0208(8) 0.0002(5) 0.0008(6) -0.0023(6)
C7 0.0107(7) 0.0116(6) 0.0223(8) 0.0018(5) 0.0005(6) -0.0027(5)
C8 0.0125(7) 0.0130(6) 0.0181(7) 0.0001(5) 0.0021(6) 0.0000(6)
C9 0.0115(7) 0.0115(6) 0.0204(7) 0.0001(5) 0.0035(6) 0.0019(6)
C10 0.0177(8) 0.0163(7) 0.0235(8) 0.0011(6) -0.0006(6) 0.0007(6)
C11 0.0252(8) 0.0159(7) 0.0262(8) 0.0055(6) 0.0034(7) 0.0011(7)
C12 0.0181(8) 0.0121(7) 0.0360(9) -0.0006(6) 0.0052(7) -0.0026(6)
C13 0.0169(8) 0.0157(7) 0.0273(8) -0.0042(6) -0.0011(7) 0.0005(6)
C14 0.0188(8) 0.0137(7) 0.0203(8) 0.0003(5) 0.0015(6) 0.0005(6)
C15 0.0132(7) 0.0128(6) 0.0183(7) 0.0012(5) -0.0024(6) 0.0007(6)
C16 0.0133(7) 0.0147(7) 0.0180(7) -0.0006(5) -0.0001(6) -0.0030(6)
C17 0.0167(7) 0.0155(7) 0.0213(8) 0.0016(6) -0.0004(6) -0.0008(6)
C18 0.0203(8) 0.0224(8) 0.0206(8) 0.0039(6) 0.0017(7) -0.0047(7)
C19 0.0165(8) 0.0257(8) 0.0203(8) -0.0038(6) 0.0046(6) -0.0025(7)
C20 0.0172(8) 0.0178(7) 0.0274(8) -0.0027(6) 0.0020(6) 0.0015(6)
C21 0.0171(8) 0.0143(7) 0.0240(8) 0.0010(6) 0.0016(6) -0.0007(6)
C22 0.0161(7) 0.0110(6) 0.0174(7) 0.0012(5) 0.0018(6) -0.0011(6)
C23 0.0168(8) 0.0140(7) 0.0228(8) 0.0022(6) 0.0022(6) 0.0017(6)
C24 0.0138(7) 0.0212(7) 0.0220(8) 0.0043(6) 0.0004(6) -0.0032(6)
C25 0.0200(8) 0.0347(9) 0.0320(9) -0.0086(7) -0.0063(8) 0.0015(7)
C26 0.0273(10) 0.0571(13) 0.0358(11) -0.0190(9) -0.0039(9) -0.0044(9)
C27 0.0345(11) 0.0615(14) 0.0262(10) 0.0041(9) -0.0106(9) -0.0197(10)
C28 0.0326(11) 0.0440(12) 0.0540(13) 0.0231(10) -0.0260(10) -0.0126(9)
C29 0.0241(9) 0.0229(8) 0.0533(12) 0.0067(8) -0.0143(9) -0.0013(7)

loop_
_atom_type_symbol
_atom_type_description
_atom_type_scat_dispersion_real
_atom_type_scat_dispersion_imag
_atom_type_scat_source
C C 0.0181 0.0091 'International Tables Vol C Tables 4.2.6.8 and 6.1.1.4'
H H 0.0000 0.0000 'International Tables Vol C Tables 4.2.6.8 and 6.1.1.4'
N N 0.0311 0.0180 'International Tables Vol C Tables 4.2.6.8 and 6.1.1.4'
O O 0.0492 0.0322 'International Tables Vol C Tables 4.2.6.8 and 6.1.1.4'

loop_
_geom_angle_atom_site_label_1
_geom_angle_atom_site_label_2
_geom_angle_atom_site_label_3
_geom_angle
C8 N1 H1 120.4
C15 N1 H1 120.4
C15 N1 C8 119.16(12)
C2 C1 C22 131.76(14)
C6 C1 C2 118.15(14)
C6 C1 C22 110.03(13)
C1 C2 H2 120.4
C3 C2 C1 119.11(15)
C3 C2 H2 120.4
C2 C3 H3 119.2
C2 C3 C4 121.58(15)
C4 C3 H3 119.2
C3 C4 H4 120.1
C5 C4 C3 119.85(14)
C5 C4 H4 120.1
C4 C5 H5 120.8
C4 C5 C6 118.44(14)
C6 C5 H5 120.8
C1 C6 C7 110.00(13)
C5 C6 C1 122.68(14)
C5 C6 C7 127.18(14)
O1 C7 C6 127.67(14)
O1 C7 C8 125.98(14)
C6 C7 C8 106.10(12)
N1 C8 C7 111.12(12)
N1 C8 C9 109.36(11)
N1 C8 C22 114.59(12)
C9 C8 C7 106.81(11)
C9 C8 C22 112.25(12)
C22 C8 C7 102.27(11)
C10 C9 C8 121.78(13)
C10 C9 C14 118.86(14)
C14 C9 C8 119.34(13)
C9 C10 H10 119.9
C11 C10 C9 120.27(15)
C11 C10 H10 119.9
C10 C11 H11 119.8
C12 C11 C10 120.38(15)
C12 C11 H11 119.8
C11 C12 H12 120.1
C13 C12 C11 119.78(15)
C13 C12 H12 120.1
C12 C13 H13 119.9
C12 C13 C14 120.11(15)
C14 C13 H13 119.9
C9 C14 H14 119.7
C13 C14 C9 120.59(14)
C13 C14 H14 119.7
O2 C15 N1 121.06(14)
O2 C15 C16 121.77(13)
N1 C15 C16 117.16(12)
C17 C16 C15 117.50(13)
C21 C16 C15 122.51(13)
C21 C16 C17 119.98(14)
C16 C17 H17 120.0
C18 C17 C16 119.93(15)
C18 C17 H17 120.0
C17 C18 H18 120.1
C17 C18 C19 119.86(15)
C19 C18 H18 120.1
C18 C19 H19 119.9
C20 C19 C18 120.27(15)
C20 C19 H19 119.9
C19 C20 H20 119.9
C19 C20 C21 120.14(15)
C21 C20 H20 119.9
C16 C21 H21 120.1
C20 C21 C16 119.77(14)
C20 C21 H21 120.1
C1 C22 C8 105.12(12)
C23 C22 C1 133.10(14)
C23 C22 C8 121.56(14)
C22 C23 H23 114.1
C22 C23 C24 131.89(15)
C24 C23 H23 114.1
C25 C24 C23 123.73(15)
C25 C24 C29 116.98(16)
C29 C24 C23 119.17(15)
C24 C25 H25 119.1
C26 C25 C24 121.76(18)
C26 C25 H25 119.1
C25 C26 H26 119.9
C27 C26 C25 120.3(2)
C27 C26 H26 119.9
C26 C27 H27 120.5
C28 C27 C26 119.04(18)
C28 C27 H27 120.5
C27 C28 H28 119.9
C27 C28 C29 120.28(18)
C29 C28 H28 119.9
C24 C29 C28 121.39(19)
C24 C29 H29 119.3
C28 C29 H29 119.3

loop_
_geom_bond_atom_site_label_1
_geom_bond_atom_site_label_2
_geom_bond_distance
O1 C7 1.2127(19)
O2 C15 1.2367(18)
N1 H1 0.8600
N1 C8 1.4479(19)
N1 C15 1.3542(19)
C1 C2 1.401(2)
C1 C6 1.400(2)
C1 C22 1.480(2)
C2 H2 0.9300
C2 C3 1.389(2)
C3 H3 0.9300
C3 C4 1.400(2)
C4 H4 0.9300
C4 C5 1.379(2)
C5 H5 0.9300
C5 C6 1.390(2)
C6 C7 1.472(2)
C7 C8 1.557(2)
C8 C9 1.5409(19)
C8 C22 1.546(2)
C9 C10 1.393(2)
C9 C14 1.398(2)
C10 H10 0.9300
C10 C11 1.393(2)
C11 H11 0.9300
C11 C12 1.385(2)
C12 H12 0.9300
C12 C13 1.385(2)
C13 H13 0.9300
C13 C14 1.390(2)
C14 H14 0.9300
C15 C16 1.488(2)
C16 C17 1.396(2)
C16 C21 1.391(2)
C17 H17 0.9300
C17 C18 1.386(2)
C18 H18 0.9300
C18 C19 1.392(2)
C19 H19 0.9300
C19 C20 1.382(2)
C20 H20 0.9300
C20 C21 1.391(2)
C21 H21 0.9300
C22 C23 1.343(2)
C23 H23 0.9300
C23 C24 1.477(2)
C24 C25 1.390(2)
C24 C29 1.392(2)
C25 H25 0.9300
C25 C26 1.389(3)
C26 H26 0.9300
C26 C27 1.382(3)
C27 H27 0.9300
C27 C28 1.379(3)
C28 H28 0.9300
C28 C29 1.396(3)
C29 H29 0.9300

loop_
_geom_torsion_atom_site_label_1
_geom_torsion_atom_site_label_2
_geom_torsion_atom_site_label_3
_geom_torsion_atom_site_label_4
_geom_torsion
O1 C7 C8 N1 -41.1(2)
O1 C7 C8 C9 78.12(18)
O1 C7 C8 C22 -163.81(14)
O2 C15 C16 C17 29.4(2)
O2 C15 C16 C21 -149.57(15)
N1 C8 C9 C10 -106.01(16)
N1 C8 C9 C14 72.55(16)
N1 C8 C22 C1 -145.43(12)
N1 C8 C22 C23 29.95(19)
N1 C15 C16 C17 -149.30(14)
N1 C15 C16 C21 31.8(2)
C1 C2 C3 C4 -0.1(2)
C1 C6 C7 O1 175.38(14)
C1 C6 C7 C8 -10.08(16)
C1 C22 C23 C24 1.0(3)
C2 C1 C6 C5 -5.2(2)
C2 C1 C6 C7 170.76(13)
C2 C1 C22 C8 -156.32(16)
C2 C1 C22 C23 29.1(3)
C2 C3 C4 C5 -2.2(2)
C3 C4 C5 C6 0.8(2)
C4 C5 C6 C1 3.0(2)
C4 C5 C6 C7 -172.27(14)
C5 C6 C7 O1 -8.9(3)
C5 C6 C7 C8 165.65(14)
C6 C1 C2 C3 3.6(2)
C6 C1 C22 C8 20.60(16)
C6 C1 C22 C23 -154.01(16)
C6 C7 C8 N1 144.26(12)
C6 C7 C8 C9 -96.53(13)
C6 C7 C8 C22 21.54(14)
C7 C8 C9 C10 133.64(14)
C7 C8 C9 C14 -47.79(17)
C7 C8 C22 C1 -25.09(14)
C7 C8 C22 C23 150.29(14)
C8 N1 C15 O2 -1.4(2)
C8 N1 C15 C16 177.22(13)
C8 C9 C10 C11 179.89(14)
C8 C9 C14 C13 -179.97(13)
C8 C22 C23 C24 -172.86(14)
C9 C8 C22 C1 89.03(14)
C9 C8 C22 C23 -95.58(16)
C9 C10 C11 C12 -0.4(2)
C10 C9 C14 C13 -1.4(2)
C10 C11 C12 C13 -0.4(2)
C11 C12 C13 C14 0.4(2)
C12 C13 C14 C9 0.5(2)
C14 C9 C10 C11 1.3(2)
C15 N1 C8 C7 -47.05(17)
C15 N1 C8 C9 -164.72(13)
C15 N1 C8 C22 68.25(17)
C15 C16 C17 C18 -178.76(14)
C15 C16 C21 C20 177.55(14)
C16 C17 C18 C19 1.5(2)
C17 C16 C21 C20 -1.3(2)
C17 C18 C19 C20 -2.0(2)
C18 C19 C20 C21 0.9(2)
C19 C20 C21 C16 0.8(2)
C21 C16 C17 C18 0.2(2)
C22 C1 C2 C3 -179.64(15)
C22 C1 C6 C5 177.41(13)
C22 C1 C6 C7 -6.63(17)
C22 C8 C9 C10 22.33(19)
C22 C8 C9 C14 -159.11(13)
C22 C23 C24 C25 22.8(3)
C22 C23 C24 C29 -161.43(17)
C23 C24 C25 C26 -179.67(17)
C23 C24 C29 C28 178.23(17)
C24 C25 C26 C27 -0.2(3)
C25 C24 C29 C28 -5.7(3)
C25 C26 C27 C28 -3.1(3)
C26 C27 C28 C29 1.8(3)
C27 C28 C29 C24 2.7(3)
C29 C24 C25 C26 4.5(3)
